data_1551401
loop_
_publ_author_name
'Scott E. Denmark'
'Eduard Hartmann'
'David J. P. Kornfilt'
'Hao Wang'

_publ_section_title
;
 Mechanistic, crystallographic, and computational studies on the
 catalytic, enantioselective sulfenofunctionalization of alkenes
;
_journal_name_full 'Nature Chemistry'
_journal_page_first 1056
_journal_page_last 1064
_journal_paper_doi 10.1038/nchem.2109
_journal_volume 6
_journal_year 2014
_chemical_formula_moiety
; 
C56 H60 N6 P2 Se2, 2(Cl6 Sb), C6H6, C4H10O2 
;
_chemical_formula_sum 'C66 H76 Cl12 N6 O2 P2 Sb2 Se2'
_chemical_formula_weight 1874.09
_space_group_IT_number 2
_space_group_name_Hall '-P 1'
_space_group_name_H-M_alt 'P -1'
_symmetry_cell_setting triclinic
_symmetry_space_group_name_Hall '-P 1'
_symmetry_space_group_name_H-M 'P -1'
_atom_sites_solution_hydrogens geom
_atom_sites_solution_primary direct
_atom_sites_solution_secondary difmap
_cell_angle_alpha 67.081(2)
_cell_angle_beta 73.258(2)
_cell_angle_gamma 88.706(2)
_cell_formula_units_Z 1
_cell_length_a 12.0050(6)
_cell_length_b 12.2783(6)
_cell_length_c 14.5779(7)
_cell_measurement_reflns_used 9946
_cell_measurement_temperature 193(2)
_cell_measurement_theta_max 67.54
_cell_measurement_theta_min 3.45
_cell_volume 1885.47(16)
_computing_cell_refinement 'SAINT V7.68A (Bruker, 2005)'
_computing_data_collection 'APEX2 V2010.11-3 (Bruker, 2010)'
_computing_data_reduction
; 
SAINT V7.68A, XPREP V2005/2, SADABS V2007/4, TWINABS V2007/5 
(Bruker, 2005 & 2007) 
;
_computing_molecular_graphics
; 
SHELXTL V6.12 (Bruker, 2005), CrystalMaker v2.1.3 (CrystalMaker, 1994) 
;
_computing_publication_material 'XCIF V6.12 (Bruker, 2005)'
_computing_structure_refinement 'SHELXTL V6.12 (Bruker, 2005)'
_computing_structure_solution 'SHELXTL V6.12 (Bruker, 2005)'
_diffrn_ambient_temperature 193(2)
_diffrn_measured_fraction_theta_full 0.944
_diffrn_measured_fraction_theta_max 0.944
_diffrn_measurement_device 'Bruker Kappa/ApexII CCD'
_diffrn_measurement_method 'profile data from \f and \w scans'
_diffrn_radiation_monochromator graphite
_diffrn_radiation_source 'fine-focus sealed tube'
_diffrn_radiation_type CuK\a
_diffrn_radiation_wavelength 1.54178
_diffrn_radiation_wavelength_id bc11tasq
_diffrn_reflns_av_R_equivalents 0.0376
_diffrn_reflns_av_sigmaI/netI 0.0343
_diffrn_reflns_limit_h_max 14
_diffrn_reflns_limit_h_min -14
_diffrn_reflns_limit_k_max 14
_diffrn_reflns_limit_k_min -14
_diffrn_reflns_limit_l_max 17
_diffrn_reflns_limit_l_min -16
_diffrn_reflns_number 23671
_diffrn_reflns_theta_full 67.82
_diffrn_reflns_theta_max 67.82
_diffrn_reflns_theta_min 3.45
_exptl_absorpt_coefficient_mu 11.470
_exptl_absorpt_correction_T_max 0.3726
_exptl_absorpt_correction_T_min 0.1241
_exptl_absorpt_correction_type integration
_exptl_absorpt_process_details 'SHELXTL/XPREP V2005/2 (Bruker, 2005)'
_exptl_crystal_colour red
_exptl_crystal_density_diffrn 1.651
_exptl_crystal_density_method 'not measured'
_exptl_crystal_description prism
_exptl_crystal_F_000 934
_exptl_crystal_id bc11tasq
_exptl_crystal_preparation
; 
The data crystal was mounted using oil (Parantone-N, Exxon) to a 
0.3 mm cryo-loop (Hampton Research) with the (1 -3 -3) scattering 
planes roughly normal to the spindle axis. 
;
_exptl_crystal_size_max 0.374
_exptl_crystal_size_mid 0.215
_exptl_crystal_size_min 0.172
_refine_diff_density_max 0.511
_refine_diff_density_min -0.432
_refine_diff_density_rms 0.068
_refine_ls_extinction_method none
_refine_ls_goodness_of_fit_ref 1.047
_refine_ls_hydrogen_treatment noref
_refine_ls_matrix_type full
_refine_ls_number_parameters 556
_refine_ls_number_reflns 6453
_refine_ls_number_restraints 499
_refine_ls_restrained_S_all 1.071
_refine_ls_R_factor_all 0.0315
_refine_ls_R_factor_gt 0.0300
_refine_ls_shift/su_max 0.004
_refine_ls_shift/su_mean 0.000
_refine_ls_structure_factor_coef Fsqd
_refine_ls_weighting_details 'calc w=1/[\s^2^(Fo^2^)+(0.0523P)^2^+0.3034P] where P=(Fo^2^+2Fc^2^)/3'
_refine_ls_weighting_scheme calc
_refine_ls_wR_factor_gt 0.0805
_refine_ls_wR_factor_ref 0.0816
_reflns_number_gt 6054
_reflns_number_total 6453
_reflns_threshold_expression >2sigma(I)
_cod_data_source_file nchem.2109-s3.cif
_cod_data_source_block bc11tasq
_cod_depositor_comments
;
The following automatic conversions were performed:

data item '_symmetry_cell_setting' value 'Triclinic' was changed to
'triclinic' in accordance with the built-in table derived from the
CIF Core dictionary named 'cif_core.dic' version 2.4.5 last updated
on 2014-11-21.

Automatic conversion script
Id: cif_fix_values 6909 2019-04-08 15:41:33Z antanas 
;
_cod_original_sg_symbol_H-M 'P-1   '
_cod_database_code 1551401

loop_
_symmetry_equiv_pos_as_xyz
'x, y, z'
'-x, -y, -z'

loop_
_atom_site_label
_atom_site_type_symbol
_atom_site_fract_x
_atom_site_fract_y
_atom_site_fract_z
_atom_site_U_iso_or_equiv
_atom_site_adp_type
_atom_site_occupancy
_atom_site_symmetry_multiplicity
_atom_site_calc_flag
_atom_site_refinement_flags
_atom_site_disorder_assembly
_atom_site_disorder_group
Sb1 Sb -0.0127(5) 0.4413(4) 0.2512(3) 0.0375(5) Uani 0.447(12) 1 d PDU A 1
Cl1 Cl 0.1698(7) 0.3617(9) 0.2293(6) 0.101(2) Uani 0.447(12) 1 d PDU A 1
Cl2 Cl -0.0476(8) 0.3773(6) 0.1285(4) 0.0558(16) Uani 0.447(12) 1 d PDU A 1
Cl3 Cl -0.1950(6) 0.5195(6) 0.2703(6) 0.0692(12) Uani 0.447(12) 1 d PDU A 1
Cl4 Cl 0.0221(7) 0.5042(8) 0.3744(5) 0.0741(16) Uani 0.447(12) 1 d PDU A 1
Cl5 Cl -0.1008(8) 0.2579(4) 0.3876(4) 0.0567(15) Uani 0.447(12) 1 d PDU A 1
Cl6 Cl 0.0771(8) 0.6246(6) 0.1151(5) 0.0657(13) Uani 0.447(12) 1 d PDU A 1
Sb1B Sb 0.0056(8) 0.4348(7) 0.2492(7) 0.042(2) Uani 0.117(3) 1 d PDU B 2
Cl1B Cl 0.1247(10) 0.2788(10) 0.2581(8) 0.082(3) Uani 0.117(3) 1 d PDU B 2
Cl2B Cl -0.0635(15) 0.4023(14) 0.1258(11) 0.064(5) Uani 0.117(3) 1 d PDU B 2
Cl3B Cl -0.1114(14) 0.5917(11) 0.2404(10) 0.104(4) Uani 0.117(3) 1 d PDU B 2
Cl4B Cl 0.0701(14) 0.4684(13) 0.3747(11) 0.085(5) Uani 0.117(3) 1 d PDU B 2
Cl5B Cl -0.1467(9) 0.2969(11) 0.3835(8) 0.080(3) Uani 0.117(3) 1 d PDU B 2
Cl6B Cl 0.1589(11) 0.5721(12) 0.1136(9) 0.115(4) Uani 0.117(3) 1 d PDU B 2
Sb1C Sb 0.0158(5) 0.4446(4) 0.2521(3) 0.0372(5) Uani 0.436(12) 1 d PDU C 3
Cl1C Cl 0.2013(5) 0.3720(6) 0.2244(6) 0.0695(11) Uani 0.436(12) 1 d PDU C 3
Cl2C Cl -0.0203(6) 0.3843(7) 0.1287(5) 0.0527(12) Uani 0.436(12) 1 d PDU C 3
Cl3C Cl -0.1657(7) 0.5240(9) 0.2754(7) 0.0825(19) Uani 0.436(12) 1 d PDU C 3
Cl4C Cl 0.0545(8) 0.5059(7) 0.3742(5) 0.0686(15) Uani 0.436(12) 1 d PDU C 3
Cl5C Cl -0.0684(6) 0.2591(5) 0.3866(5) 0.0617(15) Uani 0.436(12) 1 d PDU C 3
Cl6C Cl 0.1016(9) 0.6304(6) 0.1156(6) 0.078(2) Uani 0.436(12) 1 d PDU C 3
Se1 Se 0.01367(2) 0.93367(2) 0.07972(2) 0.04144(10) Uani 1 1 d . . .
P1 P 0.20292(5) 0.99899(5) 0.03326(5) 0.03302(14) Uani 1 1 d D . .
N2 N 0.21685(18) 1.14343(18) -0.02863(16) 0.0369(4) Uani 1 1 d . D .
N3 N 0.29205(17) 0.95291(17) -0.04958(16) 0.0344(4) Uani 1 1 d . D .
N1 N 0.2366(6) 0.9525(7) 0.1411(3) 0.0399(13) Uani 0.768(11) 1 d PDU D 1
C1 C 0.1801(5) 0.8404(5) 0.2307(3) 0.0468(12) Uani 0.768(11) 1 d PDU D 1
H1A H 0.2413 0.7939 0.2565 0.056 Uiso 0.768(11) 1 calc PR D 1
H1B H 0.1393 0.7929 0.2065 0.056 Uiso 0.768(11) 1 calc PR D 1
C2 C 0.0926(5) 0.8600(5) 0.3210(4) 0.0590(13) Uani 0.768(11) 1 d PDU D 1
H2A H 0.0151 0.8648 0.3091 0.071 Uiso 0.768(11) 1 calc PR D 1
H2B H 0.0858 0.7892 0.3862 0.071 Uiso 0.768(11) 1 calc PR D 1
C3 C 0.1201(5) 0.9687(6) 0.3379(5) 0.0650(15) Uani 0.768(11) 1 d PDU D 1
H3A H 0.0967 1.0381 0.2865 0.078 Uiso 0.768(11) 1 calc PR D 1
H3B H 0.0706 0.9592 0.4083 0.078 Uiso 0.768(11) 1 calc PR D 1
C4 C 0.2446(6) 0.9969(7) 0.3293(4) 0.0688(15) Uani 0.768(11) 1 d PDU D 1
H4A H 0.2781 0.9215 0.3596 0.083 Uiso 0.768(11) 1 calc PR D 1
H4B H 0.2455 1.0432 0.3715 0.083 Uiso 0.768(11) 1 calc PR D 1
C5 C 0.3234(8) 1.0677(7) 0.2164(5) 0.0591(14) Uani 0.768(11) 1 d PDU D 1
H5A H 0.2875 1.1410 0.1854 0.071 Uiso 0.768(11) 1 calc PR D 1
H5B H 0.3999 1.0920 0.2194 0.071 Uiso 0.768(11) 1 calc PR D 1
C6 C 0.3449(5) 1.0026(6) 0.1444(5) 0.0494(13) Uani 0.768(11) 1 d PDU D 1
H6A H 0.3893 1.0583 0.0729 0.059 Uiso 0.768(11) 1 calc PR D 1
H6B H 0.3937 0.9375 0.1678 0.059 Uiso 0.768(11) 1 calc PR D 1
N1B N 0.216(2) 0.940(2) 0.1498(9) 0.040(3) Uani 0.232(11) 1 d PDU D 2
C1B C 0.1409(18) 0.8415(16) 0.2428(12) 0.047(3) Uani 0.232(11) 1 d PDU D 2
H1C H 0.1678 0.7655 0.2406 0.056 Uiso 0.232(11) 1 calc PR D 2
H1D H 0.0601 0.8442 0.2383 0.056 Uiso 0.232(11) 1 calc PR D 2
C2B C 0.1381(17) 0.8417(12) 0.3474(10) 0.057(3) Uani 0.232(11) 1 d PDU D 2
H2C H 0.0642 0.7962 0.3993 0.068 Uiso 0.232(11) 1 calc PR D 2
H2D H 0.2027 0.7974 0.3684 0.068 Uiso 0.232(11) 1 calc PR D 2
C3B C 0.1474(18) 0.9579(15) 0.3562(15) 0.063(3) Uani 0.232(11) 1 d PDU D 2
H3C H 0.0910 1.0065 0.3242 0.076 Uiso 0.232(11) 1 calc PR D 2
H3D H 0.1190 0.9414 0.4317 0.076 Uiso 0.232(11) 1 calc PR D 2
C4B C 0.260(2) 1.035(2) 0.3123(16) 0.064(3) Uani 0.232(11) 1 d PDU D 2
H4C H 0.3140 0.9921 0.3508 0.076 Uiso 0.232(11) 1 calc PR D 2
H4D H 0.2447 1.1072 0.3268 0.076 Uiso 0.232(11) 1 calc PR D 2
C5B C 0.322(3) 1.074(2) 0.1950(16) 0.059(4) Uani 0.232(11) 1 d PDU D 2
H5C H 0.2816 1.1387 0.1559 0.071 Uiso 0.232(11) 1 calc PR D 2
H5D H 0.4029 1.1082 0.1798 0.071 Uiso 0.232(11) 1 calc PR D 2
C6B C 0.3290(18) 0.977(2) 0.1544(17) 0.050(3) Uani 0.232(11) 1 d PDU D 2
H6C H 0.3859 1.0060 0.0835 0.060 Uiso 0.232(11) 1 calc PR D 2
H6D H 0.3583 0.9075 0.2002 0.060 Uiso 0.232(11) 1 calc PR D 2
C7 C 0.1380(2) 1.2156(3) 0.0179(2) 0.0461(6) Uani 1 1 d . . .
H7A H 0.1248 1.2863 -0.0381 0.069 Uiso 1 1 calc R D .
H7B H 0.1740 1.2399 0.0602 0.069 Uiso 1 1 calc R . .
H7C H 0.0631 1.1682 0.0621 0.069 Uiso 1 1 calc R . .
C8 C 0.3238(2) 1.2050(2) -0.1095(2) 0.0368(5) Uani 1 1 d . . .
C9 C 0.3883(3) 1.2852(2) -0.0916(2) 0.0455(6) Uani 1 1 d . D .
H9A H 0.3614 1.2955 -0.0278 0.055 Uiso 1 1 calc R . .
C10 C 0.4881(3) 1.3476(2) -0.1644(2) 0.0487(6) Uani 1 1 d . . .
H10A H 0.5301 1.4019 -0.1515 0.058 Uiso 1 1 calc R D .
C11 C 0.5311(2) 1.3330(2) -0.2599(2) 0.0453(6) Uani 1 1 d . D .
C12 C 0.6366(3) 1.3967(3) -0.3357(3) 0.0566(7) Uani 1 1 d . . .
H12A H 0.6781 1.4519 -0.3233 0.068 Uiso 1 1 calc R D .
C13 C 0.6795(3) 1.3801(3) -0.4257(3) 0.0637(9) Uani 1 1 d . D .
H13A H 0.7493 1.4249 -0.4769 0.076 Uiso 1 1 calc R . .
C14 C 0.6197(3) 1.2964(3) -0.4425(3) 0.0584(8) Uani 1 1 d . . .
H14A H 0.6503 1.2842 -0.5052 0.070 Uiso 1 1 calc R D .
C15 C 0.5182(2) 1.2320(3) -0.3708(2) 0.0475(6) Uani 1 1 d . D .
H15A H 0.4807 1.1744 -0.3835 0.057 Uiso 1 1 calc R . .
C16 C 0.4681(2) 1.2501(2) -0.2773(2) 0.0400(5) Uani 1 1 d . . .
C17 C 0.3595(2) 1.1872(2) -0.2011(2) 0.0357(5) Uani 1 1 d . D .
C18 C 0.29264(19) 1.1009(2) -0.21907(18) 0.0331(5) Uani 1 1 d . . .
C19 C 0.2558(2) 1.1330(2) -0.31044(19) 0.0354(5) Uani 1 1 d . D .
C20 C 0.2624(3) 1.2522(2) -0.3821(2) 0.0454(6) Uani 1 1 d . . .
H20A H 0.2902 1.3146 -0.3687 0.055 Uiso 1 1 calc R D .
C21 C 0.2298(3) 1.2791(3) -0.4697(2) 0.0553(7) Uani 1 1 d . D .
H21A H 0.2336 1.3598 -0.5161 0.066 Uiso 1 1 calc R . .
C22 C 0.1900(3) 1.1872(3) -0.4921(2) 0.0558(7) Uani 1 1 d . . .
H22A H 0.1706 1.2062 -0.5550 0.067 Uiso 1 1 calc R D .
C23 C 0.1797(3) 1.0730(3) -0.4245(2) 0.0496(6) Uani 1 1 d . D .
H23A H 0.1522 1.0122 -0.4399 0.060 Uiso 1 1 calc R . .
C24 C 0.2092(2) 1.0422(2) -0.3307(2) 0.0397(5) Uani 1 1 d . . .
C25 C 0.1916(2) 0.9237(2) -0.2565(2) 0.0416(6) Uani 1 1 d . D .
H25A H 0.1612 0.8630 -0.2704 0.050 Uiso 1 1 calc R . .
C26 C 0.2173(2) 0.8948(2) -0.1655(2) 0.0389(5) Uani 1 1 d . . .
H26A H 0.2015 0.8153 -0.1146 0.047 Uiso 1 1 calc R D .
C27 C 0.26802(19) 0.9845(2) -0.14756(18) 0.0332(5) Uani 1 1 d . D .
C28 C 0.3479(2) 0.8429(2) -0.0109(2) 0.0420(6) Uani 1 1 d . . .
H28A H 0.4019 0.8311 -0.0703 0.063 Uiso 1 1 calc R D .
H28B H 0.2877 0.7751 0.0285 0.063 Uiso 1 1 calc R . .
H28C H 0.3912 0.8493 0.0347 0.063 Uiso 1 1 calc R . .

loop_
_atom_site_aniso_label
_atom_site_aniso_U_11
_atom_site_aniso_U_22
_atom_site_aniso_U_33
_atom_site_aniso_U_23
_atom_site_aniso_U_13
_atom_site_aniso_U_12
Sb1 0.0483(12) 0.0361(6) 0.0266(4) -0.0126(3) -0.0094(7) 0.0072(8)
Cl1 0.065(3) 0.137(5) 0.066(2) -0.015(3) -0.007(2) 0.049(3)
Cl2 0.099(4) 0.0333(17) 0.0316(16) -0.0139(11) -0.0134(19) -0.002(2)
Cl3 0.065(2) 0.087(2) 0.0718(19) -0.0469(15) -0.0239(17) 0.0358(16)
Cl4 0.085(3) 0.099(3) 0.0523(15) -0.0414(14) -0.0241(18) -0.016(2)
Cl5 0.080(4) 0.0476(16) 0.0290(12) -0.0118(11) -0.0014(18) -0.0128(19)
Cl6 0.095(3) 0.0404(17) 0.0491(18) 0.0010(12) -0.0287(16) -0.0210(14)
Sb1B 0.046(4) 0.033(2) 0.038(3) -0.0140(16) 0.003(2) -0.020(2)
Cl1B 0.094(5) 0.098(6) 0.073(5) -0.058(4) -0.022(4) 0.038(5)
Cl2B 0.098(8) 0.059(8) 0.043(5) -0.020(4) -0.030(5) -0.003(6)
Cl3B 0.122(7) 0.095(6) 0.102(6) -0.036(5) -0.050(5) 0.057(5)
Cl4B 0.090(7) 0.087(8) 0.104(7) -0.056(5) -0.043(5) 0.003(5)
Cl5B 0.072(5) 0.097(7) 0.055(4) -0.028(5) 0.001(4) -0.002(5)
Cl6B 0.123(7) 0.081(6) 0.101(6) -0.026(5) 0.011(5) -0.027(5)
Sb1C 0.0452(10) 0.0336(7) 0.0311(5) -0.0126(4) -0.0095(6) 0.0030(9)
Cl1C 0.045(2) 0.0815(19) 0.0618(17) -0.0159(13) -0.0053(16) 0.0122(15)
Cl2C 0.0606(19) 0.067(3) 0.0414(15) -0.0360(16) -0.0114(11) 0.0128(15)
Cl3C 0.074(3) 0.129(4) 0.073(2) -0.065(2) -0.033(2) 0.059(3)
Cl4C 0.082(4) 0.076(3) 0.0628(18) -0.0334(14) -0.0361(19) -0.006(2)
Cl5C 0.067(3) 0.0583(18) 0.0390(14) -0.0004(11) -0.0101(13) -0.0212(14)
Cl6C 0.109(4) 0.046(2) 0.061(2) -0.0099(16) -0.012(2) -0.019(2)
Se1 0.03762(15) 0.04442(17) 0.03253(16) -0.00670(11) -0.00833(10) -0.00094(11)
P1 0.0357(3) 0.0352(3) 0.0298(3) -0.0151(2) -0.0093(2) 0.0038(2)
N2 0.0411(10) 0.0361(11) 0.0364(11) -0.0199(9) -0.0083(8) 0.0061(8)
N3 0.0386(10) 0.0306(10) 0.0331(10) -0.0133(8) -0.0089(8) 0.0047(8)
N1 0.040(3) 0.047(2) 0.0322(17) -0.0148(15) -0.0119(14) 0.0016(17)
C1 0.049(3) 0.053(2) 0.035(2) -0.0125(16) -0.0148(17) 0.004(2)
C2 0.057(2) 0.077(3) 0.034(2) -0.0168(18) -0.0065(18) -0.007(2)
C3 0.057(3) 0.089(3) 0.047(3) -0.034(2) -0.0032(19) -0.001(2)
C4 0.072(3) 0.092(4) 0.050(3) -0.038(3) -0.015(2) -0.005(3)
C5 0.065(2) 0.074(3) 0.045(3) -0.031(2) -0.015(2) -0.014(2)
C6 0.041(2) 0.065(3) 0.047(2) -0.023(2) -0.0176(17) -0.0011(18)
N1B 0.039(5) 0.049(5) 0.038(4) -0.022(4) -0.018(4) 0.000(4)
C1B 0.051(6) 0.054(5) 0.035(4) -0.012(4) -0.021(4) -0.004(5)
C2B 0.056(5) 0.070(4) 0.040(4) -0.017(4) -0.014(4) -0.002(4)
C3B 0.066(5) 0.084(5) 0.042(4) -0.031(4) -0.010(4) -0.009(4)
C4B 0.064(5) 0.079(5) 0.052(5) -0.036(5) -0.009(4) -0.013(5)
C5B 0.056(5) 0.075(5) 0.046(5) -0.026(5) -0.012(5) -0.011(4)
C6B 0.050(5) 0.059(5) 0.042(4) -0.023(4) -0.011(4) 0.000(4)
C7 0.0517(14) 0.0461(15) 0.0473(15) -0.0295(12) -0.0099(12) 0.0121(12)
C8 0.0425(12) 0.0302(12) 0.0383(13) -0.0151(10) -0.0110(10) 0.0040(9)
C9 0.0579(15) 0.0385(14) 0.0469(15) -0.0240(12) -0.0157(12) 0.0026(11)
C10 0.0572(15) 0.0369(13) 0.0581(17) -0.0246(12) -0.0180(13) -0.0036(11)
C11 0.0495(14) 0.0336(13) 0.0505(15) -0.0163(11) -0.0121(12) -0.0013(11)
C12 0.0557(16) 0.0425(15) 0.0604(19) -0.0154(13) -0.0072(14) -0.0128(12)
C13 0.0577(17) 0.0554(18) 0.059(2) -0.0170(15) 0.0023(14) -0.0162(14)
C14 0.0560(16) 0.0590(18) 0.0493(17) -0.0224(14) 0.0018(13) -0.0094(14)
C15 0.0512(14) 0.0447(15) 0.0433(15) -0.0206(12) -0.0046(11) -0.0032(12)
C16 0.0436(12) 0.0323(12) 0.0413(14) -0.0140(10) -0.0096(10) 0.0010(10)
C17 0.0417(12) 0.0305(12) 0.0373(12) -0.0157(10) -0.0123(10) 0.0038(9)
C18 0.0350(10) 0.0325(12) 0.0313(12) -0.0169(9) -0.0036(9) 0.0020(9)
C19 0.0382(11) 0.0354(12) 0.0320(12) -0.0165(10) -0.0055(9) 0.0035(9)
C20 0.0580(15) 0.0370(13) 0.0397(14) -0.0151(11) -0.0128(12) 0.0038(11)
C21 0.0709(18) 0.0462(16) 0.0431(16) -0.0094(12) -0.0209(14) 0.0062(13)
C22 0.0711(18) 0.0614(19) 0.0349(14) -0.0168(13) -0.0194(13) 0.0049(15)
C23 0.0580(15) 0.0563(17) 0.0391(14) -0.0246(13) -0.0128(12) -0.0021(13)
C24 0.0417(12) 0.0432(14) 0.0350(13) -0.0205(11) -0.0053(10) -0.0001(10)
C25 0.0517(13) 0.0376(13) 0.0391(14) -0.0222(11) -0.0086(11) -0.0039(11)
C26 0.0463(12) 0.0306(12) 0.0373(13) -0.0144(10) -0.0074(10) -0.0008(10)
C27 0.0352(11) 0.0320(11) 0.0324(12) -0.0161(9) -0.0058(9) 0.0047(9)
C28 0.0415(12) 0.0362(13) 0.0446(14) -0.0145(11) -0.0105(10) 0.0100(10)

loop_
_atom_type_symbol
_atom_type_description
_atom_type_scat_dispersion_real
_atom_type_scat_dispersion_imag
_atom_type_scat_source
C C 0.0181 0.0091 'International Tables Vol C Tables 4.2.6.8 and 6.1.1.4'
H H 0.0000 0.0000 'International Tables Vol C Tables 4.2.6.8 and 6.1.1.4'
N N 0.0311 0.0180 'International Tables Vol C Tables 4.2.6.8 and 6.1.1.4'
O O 0.0492 0.0322 'International Tables Vol C Tables 4.2.6.8 and 6.1.1.4'
P P 0.2955 0.4335 'International Tables Vol C Tables 4.2.6.8 and 6.1.1.4'
Cl Cl 0.3639 0.7018 'International Tables Vol C Tables 4.2.6.8 and 6.1.1.4'
Se Se -0.7943 1.1372 'International Tables Vol C Tables 4.2.6.8 and 6.1.1.4'
Sb Sb -0.0562 5.8946 'International Tables Vol C Tables 4.2.6.8 and 6.1.1.4'

loop_
_geom_angle_atom_site_label_1
_geom_angle_atom_site_label_2
_geom_angle_atom_site_label_3
_geom_angle
_geom_angle_site_symmetry_1
_geom_angle_site_symmetry_3
Cl4 Sb1 Cl2 179.7(3) . .
Cl4 Sb1 Cl5 89.3(2) . .
Cl2 Sb1 Cl5 90.4(2) . .
Cl4 Sb1 Cl3 90.4(2) . .
Cl2 Sb1 Cl3 89.7(2) . .
Cl5 Sb1 Cl3 90.4(2) . .
Cl4 Sb1 Cl6 90.4(3) . .
Cl2 Sb1 Cl6 89.8(2) . .
Cl5 Sb1 Cl6 179.5(3) . .
Cl3 Sb1 Cl6 90.0(3) . .
Cl4 Sb1 Cl1 90.7(3) . .
Cl2 Sb1 Cl1 89.2(3) . .
Cl5 Sb1 Cl1 89.6(3) . .
Cl3 Sb1 Cl1 178.8(3) . .
Cl6 Sb1 Cl1 89.9(3) . .
Cl3B Sb1B Cl2B 89.7(5) . .
Cl3B Sb1B Cl1B 179.3(5) . .
Cl2B Sb1B Cl1B 90.8(5) . .
Cl3B Sb1B Cl4B 89.2(5) . .
Cl2B Sb1B Cl4B 178.6(6) . .
Cl1B Sb1B Cl4B 90.3(4) . .
Cl3B Sb1B Cl5B 91.5(5) . .
Cl2B Sb1B Cl5B 89.2(5) . .
Cl1B Sb1B Cl5B 89.0(4) . .
Cl4B Sb1B Cl5B 89.9(5) . .
Cl3B Sb1B Cl6B 88.9(5) . .
Cl2B Sb1B Cl6B 90.5(5) . .
Cl1B Sb1B Cl6B 90.7(5) . .
Cl4B Sb1B Cl6B 90.4(5) . .
Cl5B Sb1B Cl6B 179.5(5) . .
Cl2C Sb1C Cl4C 179.3(3) . .
Cl2C Sb1C Cl5C 90.5(3) . .
Cl4C Sb1C Cl5C 89.9(3) . .
Cl2C Sb1C Cl3C 90.6(2) . .
Cl4C Sb1C Cl3C 90.0(3) . .
Cl5C Sb1C Cl3C 91.5(3) . .
Cl2C Sb1C Cl1C 89.7(2) . .
Cl4C Sb1C Cl1C 89.8(2) . .
Cl5C Sb1C Cl1C 90.6(2) . .
Cl3C Sb1C Cl1C 177.9(3) . .
Cl2C Sb1C Cl6C 89.1(3) . .
Cl4C Sb1C Cl6C 90.5(3) . .
Cl5C Sb1C Cl6C 179.4(3) . .
Cl3C Sb1C Cl6C 88.9(3) . .
Cl1C Sb1C Cl6C 89.1(3) . .
P1 Se1 Se1 94.31(2) . 2_575
N1 P1 N2 114.4(3) . .
N1B P1 N2 119.9(10) . .
N1 P1 N3 109.8(3) . .
N1B P1 N3 113.4(12) . .
N2 P1 N3 104.41(10) . .
N1 P1 Se1 105.4(2) . .
N1B P1 Se1 96.3(8) . .
N2 P1 Se1 108.04(8) . .
N3 P1 Se1 115.08(8) . .
C8 N2 C7 116.9(2) . .
C8 N2 P1 120.66(17) . .
C7 N2 P1 119.75(18) . .
C27 N3 C28 117.9(2) . .
C27 N3 P1 115.13(16) . .
C28 N3 P1 120.11(17) . .
C6 N1 C1 115.8(4) . .
C6 N1 P1 120.2(4) . .
C1 N1 P1 122.1(4) . .
N1 C1 C2 113.3(5) . .
N1 C1 H1A 108.9 . .
C2 C1 H1A 108.9 . .
N1 C1 H1B 108.9 . .
C2 C1 H1B 108.9 . .
H1A C1 H1B 107.7 . .
C3 C2 C1 116.4(4) . .
C3 C2 H2A 108.2 . .
C1 C2 H2A 108.2 . .
C3 C2 H2B 108.2 . .
C1 C2 H2B 108.2 . .
H2A C2 H2B 107.3 . .
C4 C3 C2 117.3(5) . .
C4 C3 H3A 108.0 . .
C2 C3 H3A 108.0 . .
C4 C3 H3B 108.0 . .
C2 C3 H3B 108.0 . .
H3A C3 H3B 107.2 . .
C3 C4 C5 114.2(5) . .
C3 C4 H4A 108.7 . .
C5 C4 H4A 108.7 . .
C3 C4 H4B 108.7 . .
C5 C4 H4B 108.7 . .
H4A C4 H4B 107.6 . .
C6 C5 C4 115.7(5) . .
C6 C5 H5A 108.4 . .
C4 C5 H5A 108.4 . .
C6 C5 H5B 108.4 . .
C4 C5 H5B 108.4 . .
H5A C5 H5B 107.4 . .
N1 C6 C5 113.3(4) . .
N1 C6 H6A 108.9 . .
C5 C6 H6A 108.9 . .
N1 C6 H6B 108.9 . .
C5 C6 H6B 108.9 . .
H6A C6 H6B 107.7 . .
C6B N1B C1B 117.8(10) . .
C6B N1B P1 113.0(15) . .
C1B N1B P1 128.2(13) . .
N1B C1B C2B 115.6(10) . .
N1B C1B H1C 108.4 . .
C2B C1B H1C 108.4 . .
N1B C1B H1D 108.4 . .
C2B C1B H1D 108.4 . .
H1C C1B H1D 107.4 . .
C3B C2B C1B 118.8(11) . .
C3B C2B H2C 107.6 . .
C1B C2B H2C 107.6 . .
C3B C2B H2D 107.6 . .
C1B C2B H2D 107.6 . .
H2C C2B H2D 107.0 . .
C4B C3B C2B 122.3(13) . .
C4B C3B H3C 106.8 . .
C2B C3B H3C 106.8 . .
C4B C3B H3D 106.8 . .
C2B C3B H3D 106.8 . .
H3C C3B H3D 106.6 . .
C3B C4B C5B 117.2(12) . .
C3B C4B H4C 108.0 . .
C5B C4B H4C 108.0 . .
C3B C4B H4D 108.0 . .
C5B C4B H4D 108.0 . .
H4C C4B H4D 107.2 . .
C6B C5B C4B 115.2(13) . .
C6B C5B H5C 108.5 . .
C4B C5B H5C 108.5 . .
C6B C5B H5D 108.5 . .
C4B C5B H5D 108.5 . .
H5C C5B H5D 107.5 . .
N1B C6B C5B 113.3(13) . .
N1B C6B H6C 108.9 . .
C5B C6B H6C 108.9 . .
N1B C6B H6D 108.9 . .
C5B C6B H6D 108.9 . .
H6C C6B H6D 107.7 . .
N2 C7 H7A 109.5 . .
N2 C7 H7B 109.5 . .
H7A C7 H7B 109.5 . .
N2 C7 H7C 109.5 . .
H7A C7 H7C 109.5 . .
H7B C7 H7C 109.5 . .
C17 C8 C9 121.7(2) . .
C17 C8 N2 121.0(2) . .
C9 C8 N2 117.2(2) . .
C10 C9 C8 120.6(3) . .
C10 C9 H9A 119.7 . .
C8 C9 H9A 119.7 . .
C9 C10 C11 120.8(3) . .
C9 C10 H10A 119.6 . .
C11 C10 H10A 119.6 . .
C12 C11 C10 121.0(3) . .
C12 C11 C16 120.1(3) . .
C10 C11 C16 118.9(2) . .
C13 C12 C11 121.1(3) . .
C13 C12 H12A 119.5 . .
C11 C12 H12A 119.5 . .
C12 C13 C14 119.4(3) . .
C12 C13 H13A 120.3 . .
C14 C13 H13A 120.3 . .
C15 C14 C13 121.4(3) . .
C15 C14 H14A 119.3 . .
C13 C14 H14A 119.3 . .
C14 C15 C16 120.9(3) . .
C14 C15 H15A 119.6 . .
C16 C15 H15A 119.6 . .
C11 C16 C15 117.1(2) . .
C11 C16 C17 119.9(2) . .
C15 C16 C17 123.0(2) . .
C8 C17 C16 117.9(2) . .
C8 C17 C18 121.7(2) . .
C16 C17 C18 120.2(2) . .
C27 C18 C19 118.1(2) . .
C27 C18 C17 119.5(2) . .
C19 C18 C17 122.4(2) . .
C20 C19 C24 117.9(2) . .
C20 C19 C18 123.0(2) . .
C24 C19 C18 119.1(2) . .
C21 C20 C19 121.3(3) . .
C21 C20 H20A 119.4 . .
C19 C20 H20A 119.4 . .
C20 C21 C22 120.2(3) . .
C20 C21 H21A 119.9 . .
C22 C21 H21A 119.9 . .
C23 C22 C21 120.1(3) . .
C23 C22 H22A 119.9 . .
C21 C22 H22A 119.9 . .
C22 C23 C24 121.1(3) . .
C22 C23 H23A 119.5 . .
C24 C23 H23A 119.5 . .
C25 C24 C23 121.3(2) . .
C25 C24 C19 119.5(2) . .
C23 C24 C19 119.2(3) . .
C26 C25 C24 121.3(2) . .
C26 C25 H25A 119.4 . .
C24 C25 H25A 119.4 . .
C25 C26 C27 119.1(2) . .
C25 C26 H26A 120.4 . .
C27 C26 H26A 120.4 . .
C18 C27 C26 122.5(2) . .
C18 C27 N3 119.1(2) . .
C26 C27 N3 118.4(2) . .
N3 C28 H28A 109.5 . .
N3 C28 H28B 109.5 . .
H28A C28 H28B 109.5 . .
N3 C28 H28C 109.5 . .
H28A C28 H28C 109.5 . .
H28B C28 H28C 109.5 . .

loop_
_geom_bond_atom_site_label_1
_geom_bond_atom_site_label_2
_geom_bond_distance
_geom_bond_site_symmetry_2
Sb1 Cl4 2.350(4) .
Sb1 Cl2 2.352(4) .
Sb1 Cl5 2.356(4) .
Sb1 Cl3 2.357(4) .
Sb1 Cl6 2.358(4) .
Sb1 Cl1 2.366(5) .
Sb1B Cl3B 2.342(7) .
Sb1B Cl2B 2.348(7) .
Sb1B Cl1B 2.350(7) .
Sb1B Cl4B 2.353(7) .
Sb1B Cl5B 2.354(7) .
Sb1B Cl6B 2.363(7) .
Sb1C Cl2C 2.340(5) .
Sb1C Cl4C 2.341(5) .
Sb1C Cl5C 2.354(5) .
Sb1C Cl3C 2.356(5) .
Sb1C Cl1C 2.364(4) .
Sb1C Cl6C 2.369(5) .
Se1 P1 2.2441(6) .
Se1 Se1 2.3728(5) 2_575
P1 N1 1.619(3) .
P1 N1B 1.621(8) .
P1 N2 1.633(2) .
P1 N3 1.638(2) .
N2 C8 1.445(3) .
N2 C7 1.483(3) .
N3 C27 1.440(3) .
N3 C28 1.475(3) .
N1 C6 1.472(5) .
N1 C1 1.480(5) .
C1 C2 1.527(6) .
C1 H1A 0.9900 .
C1 H1B 0.9900 .
C2 C3 1.507(7) .
C2 H2A 0.9900 .
C2 H2B 0.9900 .
C3 C4 1.500(8) .
C3 H3A 0.9900 .
C3 H3B 0.9900 .
C4 C5 1.544(6) .
C4 H4A 0.9900 .
C4 H4B 0.9900 .
C5 C6 1.515(6) .
C5 H5A 0.9900 .
C5 H5B 0.9900 .
C6 H6A 0.9900 .
C6 H6B 0.9900 .
N1B C6B 1.466(10) .
N1B C1B 1.477(9) .
C1B C2B 1.517(10) .
C1B H1C 0.9900 .
C1B H1D 0.9900 .
C2B C3B 1.491(10) .
C2B H2C 0.9900 .
C2B H2D 0.9900 .
C3B C4B 1.487(11) .
C3B H3C 0.9900 .
C3B H3D 0.9900 .
C4B C5B 1.535(10) .
C4B H4C 0.9900 .
C4B H4D 0.9900 .
C5B C6B 1.517(10) .
C5B H5C 0.9900 .
C5B H5D 0.9900 .
C6B H6C 0.9900 .
C6B H6D 0.9900 .
C7 H7A 0.9800 .
C7 H7B 0.9800 .
C7 H7C 0.9800 .
C8 C17 1.381(4) .
C8 C9 1.411(4) .
C9 C10 1.350(4) .
C9 H9A 0.9500 .
C10 C11 1.419(4) .
C10 H10A 0.9500 .
C11 C12 1.415(4) .
C11 C16 1.421(4) .
C12 C13 1.358(5) .
C12 H12A 0.9500 .
C13 C14 1.400(5) .
C13 H13A 0.9500 .
C14 C15 1.367(4) .
C14 H14A 0.9500 .
C15 C16 1.423(4) .
C15 H15A 0.9500 .
C16 C17 1.439(4) .
C17 C18 1.488(3) .
C18 C27 1.377(3) .
C18 C19 1.431(4) .
C19 C20 1.417(4) .
C19 C24 1.423(4) .
C20 C21 1.360(4) .
C20 H20A 0.9500 .
C21 C22 1.417(5) .
C21 H21A 0.9500 .
C22 C23 1.347(5) .
C22 H22A 0.9500 .
C23 C24 1.417(4) .
C23 H23A 0.9500 .
C24 C25 1.409(4) .
C25 C26 1.358(4) .
C25 H25A 0.9500 .
C26 C27 1.414(4) .
C26 H26A 0.9500 .
C28 H28A 0.9800 .
C28 H28B 0.9800 .
C28 H28C 0.9800 .

loop_
_geom_torsion_atom_site_label_1
_geom_torsion_atom_site_label_2
_geom_torsion_atom_site_label_3
_geom_torsion_atom_site_label_4
_geom_torsion
_geom_torsion_site_symmetry_1
_geom_torsion_site_symmetry_2
_geom_torsion_site_symmetry_3
_geom_torsion_site_symmetry_4
Se1 Se1 P1 N1 162.8(3) 2_575 . . .
Se1 Se1 P1 N1B 164.4(12) 2_575 . . .
Se1 Se1 P1 N2 40.12(8) 2_575 . . .
Se1 Se1 P1 N3 -76.06(8) 2_575 . . .
N1 P1 N2 C8 93.6(3) . . . .
N1B P1 N2 C8 102.0(12) . . . .
N3 P1 N2 C8 -26.4(2) . . . .
Se1 P1 N2 C8 -149.36(17) . . . .
N1 P1 N2 C7 -67.3(4) . . . .
N1B P1 N2 C7 -58.9(12) . . . .
N3 P1 N2 C7 172.7(2) . . . .
Se1 P1 N2 C7 49.7(2) . . . .
N1 P1 N3 C27 177.5(3) . . . .
N1B P1 N3 C27 168.4(8) . . . .
N2 P1 N3 C27 -59.39(18) . . . .
Se1 P1 N3 C27 58.85(17) . . . .
N1 P1 N3 C28 27.2(3) . . . .
N1B P1 N3 C28 18.1(8) . . . .
N2 P1 N3 C28 150.26(18) . . . .
Se1 P1 N3 C28 -91.49(18) . . . .
N1B P1 N1 C6 -175(10) . . . .
N2 P1 N1 C6 -46.5(7) . . . .
N3 P1 N1 C6 70.4(7) . . . .
Se1 P1 N1 C6 -165.1(5) . . . .
N1B P1 N1 C1 21(9) . . . .
N2 P1 N1 C1 149.6(5) . . . .
N3 P1 N1 C1 -93.4(6) . . . .
Se1 P1 N1 C1 31.1(7) . . . .
C6 N1 C1 C2 89.3(7) . . . .
P1 N1 C1 C2 -106.2(8) . . . .
N1 C1 C2 C3 -33.0(8) . . . .
C1 C2 C3 C4 -42.3(7) . . . .
C2 C3 C4 C5 84.0(8) . . . .
C3 C4 C5 C6 -66.2(9) . . . .
C1 N1 C6 C5 -78.5(7) . . . .
P1 N1 C6 C5 116.7(8) . . . .
C4 C5 C6 N1 52.9(8) . . . .
N1 P1 N1B C6B -2(8) . . . .
N2 P1 N1B C6B -57(2) . . . .
N3 P1 N1B C6B 66.9(19) . . . .
Se1 P1 N1B C6B -172.2(17) . . . .
N1 P1 N1B C1B -170(12) . . . .
N2 P1 N1B C1B 135(2) . . . .
N3 P1 N1B C1B -101(3) . . . .
Se1 P1 N1B C1B 20(3) . . . .
C6B N1B C1B C2B 39(3) . . . .
P1 N1B C1B C2B -153(2) . . . .
N1B C1B C2B C3B 34(3) . . . .
C1B C2B C3B C4B -75(2) . . . .
C2B C3B C4B C5B 57(3) . . . .
C3B C4B C5B C6B -45(3) . . . .
C1B N1B C6B C5B -90(2) . . . .
P1 N1B C6B C5B 100(3) . . . .
C4B C5B C6B N1B 72(3) . . . .
C7 N2 C8 C17 -133.8(3) . . . .
P1 N2 C8 C17 64.8(3) . . . .
C7 N2 C8 C9 45.0(3) . . . .
P1 N2 C8 C9 -116.4(2) . . . .
C17 C8 C9 C10 0.0(4) . . . .
N2 C8 C9 C10 -178.8(3) . . . .
C8 C9 C10 C11 -0.7(5) . . . .
C9 C10 C11 C12 -178.9(3) . . . .
C9 C10 C11 C16 -0.9(4) . . . .
C10 C11 C12 C13 178.1(3) . . . .
C16 C11 C12 C13 0.0(5) . . . .
C11 C12 C13 C14 -1.6(6) . . . .
C12 C13 C14 C15 0.8(6) . . . .
C13 C14 C15 C16 1.6(5) . . . .
C12 C11 C16 C15 2.3(4) . . . .
C10 C11 C16 C15 -175.8(3) . . . .
C12 C11 C16 C17 -178.7(3) . . . .
C10 C11 C16 C17 3.2(4) . . . .
C14 C15 C16 C11 -3.1(4) . . . .
C14 C15 C16 C17 177.9(3) . . . .
C9 C8 C17 C16 2.3(4) . . . .
N2 C8 C17 C16 -178.9(2) . . . .
C9 C8 C17 C18 178.8(2) . . . .
N2 C8 C17 C18 -2.4(4) . . . .
C11 C16 C17 C8 -3.9(4) . . . .
C15 C16 C17 C8 175.0(3) . . . .
C11 C16 C17 C18 179.6(2) . . . .
C15 C16 C17 C18 -1.5(4) . . . .
C8 C17 C18 C27 -54.7(3) . . . .
C16 C17 C18 C27 121.7(3) . . . .
C8 C17 C18 C19 127.5(3) . . . .
C16 C17 C18 C19 -56.1(3) . . . .
C27 C18 C19 C20 171.4(2) . . . .
C17 C18 C19 C20 -10.7(4) . . . .
C27 C18 C19 C24 -8.0(3) . . . .
C17 C18 C19 C24 169.8(2) . . . .
C24 C19 C20 C21 -2.6(4) . . . .
C18 C19 C20 C21 178.0(3) . . . .
C19 C20 C21 C22 -1.1(5) . . . .
C20 C21 C22 C23 2.8(5) . . . .
C21 C22 C23 C24 -0.6(5) . . . .
C22 C23 C24 C25 175.9(3) . . . .
C22 C23 C24 C19 -3.1(4) . . . .
C20 C19 C24 C25 -174.4(2) . . . .
C18 C19 C24 C25 5.1(3) . . . .
C20 C19 C24 C23 4.6(4) . . . .
C18 C19 C24 C23 -176.0(2) . . . .
C23 C24 C25 C26 -178.4(3) . . . .
C19 C24 C25 C26 0.6(4) . . . .
C24 C25 C26 C27 -3.1(4) . . . .
C19 C18 C27 C26 5.6(3) . . . .
C17 C18 C27 C26 -172.3(2) . . . .
C19 C18 C27 N3 -172.90(19) . . . .
C17 C18 C27 N3 9.2(3) . . . .
C25 C26 C27 C18 -0.1(4) . . . .
C25 C26 C27 N3 178.5(2) . . . .
C28 N3 C27 C18 -136.4(2) . . . .
P1 N3 C27 C18 72.6(2) . . . .
C28 N3 C27 C26 45.0(3) . . . .
P1 N3 C27 C26 -106.0(2) . . . .
